data_7231642
loop_
_publ_author_name
'Saraei, Nina'
'Hietsoi, Oleksandr'
'Mullins, Christopher S.'
'Gupta, Alexander J.'
'Frye, Brian C.'
'Mashuta, Mark S.'
'Buchanan, Robert M.'
'Grapperhaus, Craig A.'

_publ_section_title
;
 Streams, cascades, and pools: various water cluster motifs in
 structurally similar Ni(ii) complexes
;
_journal_issue 44
_journal_name_full CrystEngComm
_journal_page_first 7071
_journal_paper_doi 10.1039/C8CE01153B
_journal_volume 20
_journal_year 2018
_chemical_formula_moiety 'C9 H14 N4 Ni O S, H2 O'
_chemical_formula_sum 'C9 H16 N4 Ni O2 S'
_chemical_formula_weight 303.03
_chemical_name_common 'N-(2-((2-mercaptoethyl)amino)ethyl)-1-methyl-1H-imidazole -2-carboxamido nickel(II)'
_chemical_name_systematic 'N-(2-((2-mercaptoethyl)amino)ethyl)-1-methyl-1H-imidazole -2-carboxamido nickel(II)'
_space_group_IT_number 14
_space_group_name_Hall '-P 2ybc'
_space_group_name_H-M_alt 'P 1 21/c 1'
_symmetry_cell_setting monoclinic
_symmetry_space_group_name_Hall '-P 2ybc'
_symmetry_space_group_name_H-M 'P 1 21/c 1'
_atom_sites_solution_hydrogens geom
_atom_sites_solution_primary direct
_atom_sites_solution_secondary difmap
_audit_creation_method SHELXL
_audit_update_record
;
2018-07-11 deposited with the CCDC.
2018-10-12 downloaded from the CCDC.
;
_cell_angle_alpha 90.00
_cell_angle_beta 103.424(2)
_cell_angle_gamma 90.00
_cell_formula_units_Z 4
_cell_length_a 11.9515(15)
_cell_length_b 4.8375(6)
_cell_length_c 22.198(3)
_cell_measurement_reflns_used 6229
_cell_measurement_temperature 100(2)
_cell_measurement_theta_max 25.14
_cell_measurement_theta_min 3.51
_cell_volume 1248.3(3)
_computing_cell_refinement 'SAINT 6.36 (Bruker, 2002)'
_computing_data_collection 'SMART 5.628 (Bruker, 2002)'
_computing_data_reduction 'SAINT 6.36 (Bruker, 2002)'
_computing_molecular_graphics 'ORTEP-3 (Farrugia, 1997) and Mercury (Macrae<i>et al.</i>, 2006)'
_computing_publication_material 'PLATON (Spek, 2009)'
_computing_structure_refinement 'SHELXL (Sheldrick, 2008)'
_computing_structure_solution 'SHELXS (Sheldrick, 2008)'
_diffrn_ambient_temperature 100(2)
_diffrn_measured_fraction_theta_full 0.994
_diffrn_measured_fraction_theta_max 0.994
_diffrn_measurement_device_type 'SMART APEX CCD'
_diffrn_measurement_method '\w scans'
_diffrn_radiation_monochromator graphite
_diffrn_radiation_source 'fine-focus sealed tube'
_diffrn_radiation_type MoK\a
_diffrn_radiation_wavelength 0.71073
_diffrn_reflns_av_R_equivalents 0.0359
_diffrn_reflns_av_sigmaI/netI 0.0225
_diffrn_reflns_limit_h_max 14
_diffrn_reflns_limit_h_min -14
_diffrn_reflns_limit_k_max 5
_diffrn_reflns_limit_k_min -5
_diffrn_reflns_limit_l_max 26
_diffrn_reflns_limit_l_min -26
_diffrn_reflns_number 8216
_diffrn_reflns_theta_full 25.12
_diffrn_reflns_theta_max 25.12
_diffrn_reflns_theta_min 1.75
_diffrn_standards_decay_% <0.1
_diffrn_standards_interval_count 0
_diffrn_standards_interval_time 0
_diffrn_standards_number 0
_exptl_absorpt_coefficient_mu 1.717
_exptl_absorpt_correction_T_max 1.000
_exptl_absorpt_correction_T_min 0.636
_exptl_absorpt_correction_type multi-scan
_exptl_absorpt_process_details
;
SADABS; Sheldrick, (1996).
;
_exptl_crystal_colour orange
_exptl_crystal_density_diffrn 1.612
_exptl_crystal_density_meas ?
_exptl_crystal_density_method 'not measured'
_exptl_crystal_description cube
_exptl_crystal_F_000 632
_exptl_crystal_recrystallization_method 'Re-crystallisation from solvent: methanol'
_exptl_crystal_size_max 0.25
_exptl_crystal_size_mid 0.25
_exptl_crystal_size_min 0.25
_refine_diff_density_max 0.900
_refine_diff_density_min -0.458
_refine_diff_density_rms 0.088
_refine_ls_extinction_method none
_refine_ls_goodness_of_fit_ref 1.083
_refine_ls_hydrogen_treatment mixed
_refine_ls_matrix_type full
_refine_ls_number_parameters 210
_refine_ls_number_reflns 2227
_refine_ls_number_restraints 5
_refine_ls_restrained_S_all 1.089
_refine_ls_R_factor_all 0.0472
_refine_ls_R_factor_gt 0.0449
_refine_ls_shift/su_max 0.000
_refine_ls_shift/su_mean 0.000
_refine_ls_structure_factor_coef Fsqd
_refine_ls_weighting_details 'calc w=1/[\s^2^(Fo^2^)+(0.0563P)^2^+3.8734P] where P=(Fo^2^+2Fc^2^)/3'
_refine_ls_weighting_scheme calc
_refine_ls_wR_factor_gt 0.1148
_refine_ls_wR_factor_ref 0.1164
_reflns_number_gt 2107
_reflns_number_total 2227
_reflns_threshold_expression I>2\s(I)
_cod_data_source_file c8ce01153b2.cif
_cod_data_source_block 2
_cod_depositor_comments
;
The following automatic conversions were performed:

'_symmetry_cell_setting' value 'Monoclinic' changed to 'monoclinic'
according to
/home/data/users/saulius/crontab/automatic-downloads/rss-feeds/RSC/lib/dictionaries/cif_core.dic
dictionary named 'cif_core.dic' version 2.4.2 from 2011-04-26.

'_exptl_crystal_density_meas' value 'not measured' was changed to '?'
- the value is perceived as not measured.

Automatic conversion script
Id: cif_fix_values 4973 2017-02-22 13:04:09Z antanas 

 Adding full bibliography for 7231642--7231645.cif.
;
_cod_original_sg_symbol_Hall '-P 2ybc '
_cod_original_sg_symbol_H-M P2(1)/c
_cod_database_code 7231642

loop_
_symmetry_equiv_pos_as_xyz
'x, y, z'
'-x, y+1/2, -z+1/2'
'-x, -y, -z'
'x, -y-1/2, z-1/2'

loop_
_atom_site_label
_atom_site_type_symbol
_atom_site_fract_x
_atom_site_fract_y
_atom_site_fract_z
_atom_site_U_iso_or_equiv
_atom_site_adp_type
_atom_site_occupancy
_atom_site_symmetry_multiplicity
_atom_site_calc_flag
_atom_site_refinement_flags
Ni1 Ni 0.28185(4) 0.44266(11) 0.32174(2) 0.02292(19) Uani 1 1 d .
S1 S 0.39559(8) 0.6449(2) 0.39950(5) 0.0326(3) Uani 1 1 d .
O1 O 0.1243(2) 0.1837(7) 0.15311(13) 0.0355(7) Uani 1 1 d .
N1 N 0.3250(3) 0.6211(7) 0.25511(14) 0.0236(7) Uani 1 1 d .
N2 N 0.3076(3) 0.6380(8) 0.15493(15) 0.0308(8) Uani 1 1 d .
N3 N 0.1770(2) 0.2614(7) 0.25897(14) 0.0232(7) Uani 1 1 d .
N4 N 0.2224(3) 0.2155(8) 0.37631(15) 0.0303(8) Uani 1 1 d .
H4 H 0.267(5) 0.059(12) 0.379(2) 0.046(14) Uiso 1 1 d .
C1 C 0.2703(3) 0.5159(8) 0.20088(17) 0.0257(8) Uani 1 1 d .
C2 C 0.3986(3) 0.8194(9) 0.2430(2) 0.0285(9) Uani 1 1 d .
H2 H 0.443(4) 0.932(11) 0.272(2) 0.043(14) Uiso 1 1 d .
C3 C 0.3885(3) 0.8314(10) 0.1813(2) 0.0334(9) Uani 1 1 d .
H3 H 0.424(4) 0.943(11) 0.158(2) 0.043(14) Uiso 1 1 d .
C4 C 0.2699(5) 0.5830(14) 0.0885(2) 0.0564(15) Uani 1 1 d .
H4A H 0.2362 0.3975 0.0821 0.085 Uiso 1 1 calc R
H4B H 0.3360 0.5944 0.0695 0.085 Uiso 1 1 calc R
H4C H 0.2121 0.7201 0.0694 0.085 Uiso 1 1 calc R
C5 C 0.1812(3) 0.2981(8) 0.20083(17) 0.0244(8) Uani 1 1 d .
C6 C 0.1039(3) 0.0542(9) 0.2788(2) 0.0288(9) Uani 1 1 d .
H6A H 0.132(4) -0.142(12) 0.277(2) 0.041(13) Uiso 1 1 d .
H6B H 0.033(4) 0.056(10) 0.254(2) 0.036(13) Uiso 1 1 d .
C7 C 0.1032(3) 0.1320(10) 0.3450(2) 0.0334(10) Uani 1 1 d .
H7A H 0.056(4) 0.294(11) 0.348(2) 0.037(12) Uiso 1 1 d .
H7B H 0.076(4) -0.018(10) 0.368(2) 0.034(12) Uiso 1 1 d .
C8 C 0.2355(4) 0.3371(12) 0.4385(2) 0.0394(11) Uani 1 1 d .
H8A H 0.188(4) 0.505(11) 0.437(2) 0.036(13) Uiso 1 1 d .
H8B H 0.222(4) 0.205(12) 0.466(2) 0.045(14) Uiso 1 1 d .
C9 C 0.3586(4) 0.4289(13) 0.4602(2) 0.0431(11) Uani 1 1 d .
H9A H 0.372(5) 0.532(12) 0.498(3) 0.053(16) Uiso 1 1 d .
H9B H 0.410(5) 0.259(13) 0.469(2) 0.052(15) Uiso 1 1 d .
O2 O -0.0053(3) 0.2496(8) 0.03058(15) 0.0465(8) Uani 1 1 d D
H2OA H 0.039(4) 0.233(13) 0.0686(12) 0.058(16) Uiso 1 1 d D
H2OB H 0.008(13) 0.090(16) 0.014(6) 0.07(3) Uiso 0.50 1 d PD
H2OC H 0.005(12) 0.425(9) 0.022(6) 0.07(3) Uiso 0.50 1 d PD

loop_
_atom_site_aniso_label
_atom_site_aniso_U_11
_atom_site_aniso_U_22
_atom_site_aniso_U_33
_atom_site_aniso_U_23
_atom_site_aniso_U_13
_atom_site_aniso_U_12
Ni1 0.0180(3) 0.0244(3) 0.0271(3) -0.00027(19) 0.00693(19) -0.00019(19)
S1 0.0266(5) 0.0362(6) 0.0337(5) -0.0073(4) 0.0042(4) 0.0010(4)
O1 0.0334(15) 0.0373(18) 0.0330(15) -0.0017(13) 0.0021(12) -0.0045(14)
N1 0.0197(14) 0.0187(17) 0.0339(17) 0.0006(13) 0.0091(12) -0.0006(12)
N2 0.0282(17) 0.034(2) 0.0322(17) 0.0057(15) 0.0107(13) -0.0003(15)
N3 0.0158(14) 0.0216(17) 0.0324(16) 0.0009(13) 0.0058(12) -0.0011(13)
N4 0.0249(16) 0.032(2) 0.0347(18) 0.0045(15) 0.0093(13) 0.0027(15)
C1 0.0217(18) 0.026(2) 0.0302(19) 0.0011(16) 0.0075(15) 0.0051(15)
C2 0.0213(18) 0.019(2) 0.047(2) -0.0015(17) 0.0105(17) -0.0011(16)
C3 0.025(2) 0.031(2) 0.047(2) 0.0103(19) 0.0146(18) 0.0017(18)
C4 0.057(3) 0.081(4) 0.031(2) 0.009(2) 0.010(2) -0.019(3)
C5 0.0196(17) 0.021(2) 0.0316(19) -0.0003(15) 0.0045(14) 0.0034(15)
C6 0.0188(18) 0.024(2) 0.042(2) 0.0058(17) 0.0058(17) -0.0052(17)
C7 0.0230(19) 0.038(3) 0.042(2) 0.0101(19) 0.0113(17) -0.0019(19)
C8 0.038(2) 0.053(3) 0.031(2) 0.005(2) 0.0145(18) 0.003(2)
C9 0.041(3) 0.060(3) 0.028(2) -0.002(2) 0.0058(18) 0.005(2)
O2 0.051(2) 0.048(2) 0.0361(18) -0.0035(16) 0.0024(15) -0.0035(18)

loop_
_atom_type_symbol
_atom_type_description
_atom_type_scat_dispersion_real
_atom_type_scat_dispersion_imag
_atom_type_scat_source
C C 0.0033 0.0016 'International Tables Vol C Tables 4.2.6.8 and 6.1.1.4'
H H 0.0000 0.0000 'International Tables Vol C Tables 4.2.6.8 and 6.1.1.4'
N N 0.0061 0.0033 'International Tables Vol C Tables 4.2.6.8 and 6.1.1.4'
Ni Ni 0.3393 1.1124 'International Tables Vol C Tables 4.2.6.8 and 6.1.1.4'
O O 0.0106 0.0060 'International Tables Vol C Tables 4.2.6.8 and 6.1.1.4'
S S 0.1246 0.1234 'International Tables Vol C Tables 4.2.6.8 and 6.1.1.4'

loop_
_geom_angle_atom_site_label_1
_geom_angle_atom_site_label_2
_geom_angle_atom_site_label_3
_geom_angle
_geom_angle_publ_flag
N3 Ni1 N1 83.55(13) no
N3 Ni1 N4 85.30(14) no
N1 Ni1 N4 168.59(15) no
N3 Ni1 S1 175.63(10) no
N1 Ni1 S1 100.55(10) no
N4 Ni1 S1 90.66(11) no
C9 S1 Ni1 96.56(17) no
C1 N1 C2 107.1(3) no
C1 N1 Ni1 111.6(3) no
C2 N1 Ni1 141.2(3) no
C1 N2 C3 107.6(3) no
C1 N2 C4 127.4(4) no
C3 N2 C4 125.0(4) no
C5 N3 C6 123.3(3) no
C5 N3 Ni1 119.9(3) no
C6 N3 Ni1 116.3(2) no
C8 N4 C7 115.2(3) no
C8 N4 Ni1 113.2(3) no
C7 N4 Ni1 108.7(3) no
C8 N4 H4 109(3) no
C7 N4 H4 107(3) no
Ni1 N4 H4 103(3) no
N1 C1 N2 109.9(4) no
N1 C1 C5 118.0(3) no
N2 C1 C5 132.1(4) no
C3 C2 N1 108.6(4) no
C3 C2 H2 126(3) no
N1 C2 H2 125(3) no
C2 C3 N2 106.9(4) no
C2 C3 H3 131(3) no
N2 C3 H3 122(3) no
N2 C4 H4A 109.5 no
N2 C4 H4B 109.5 no
H4A C4 H4B 109.5 no
N2 C4 H4C 109.5 no
H4A C4 H4C 109.5 no
H4B C4 H4C 109.5 no
O1 C5 N3 129.5(4) no
O1 C5 C1 124.1(3) no
N3 C5 C1 106.5(3) no
N3 C6 C7 105.0(3) no
N3 C6 H6A 114(3) no
C7 C6 H6A 110(3) no
N3 C6 H6B 111(3) no
C7 C6 H6B 112(3) no
H6A C6 H6B 105(4) no
N4 C7 C6 107.4(3) no
N4 C7 H7A 105(3) no
C6 C7 H7A 113(3) no
N4 C7 H7B 111(3) no
C6 C7 H7B 113(3) no
H7A C7 H7B 107(4) no
N4 C8 C9 107.5(3) no
N4 C8 H8A 112(3) no
C9 C8 H8A 106(3) no
N4 C8 H8B 110(3) no
C9 C8 H8B 107(3) no
H8A C8 H8B 113(4) no
C8 C9 S1 108.4(3) no
C8 C9 H9A 113(3) no
S1 C9 H9A 109(4) no
C8 C9 H9B 109(3) no
S1 C9 H9B 111(3) no
H9A C9 H9B 107(4) no
H2OA O2 H2OB 102(10) no
H2OA O2 H2OC 102(9) no
H2OB O2 H2OC 134(10) no

loop_
_geom_bond_atom_site_label_1
_geom_bond_atom_site_label_2
_geom_bond_distance
_geom_bond_publ_flag
Ni1 N3 1.863(3) yes
Ni1 N1 1.885(3) yes
Ni1 N4 1.892(3) yes
Ni1 S1 2.1668(11) yes
S1 C9 1.839(5) no
O1 C5 1.248(5) no
N1 C1 1.330(5) no
N1 C2 1.370(5) no
N2 C1 1.341(5) no
N2 C3 1.375(6) no
N2 C4 1.463(6) no
N3 C5 1.315(5) no
N3 C6 1.463(5) no
N4 C8 1.476(6) no
N4 C7 1.489(5) no
N4 H4 0.92(6) no
C1 C5 1.498(5) no
C2 C3 1.350(6) no
C2 H2 0.91(5) no
C3 H3 0.92(5) no
C4 H4A 0.9800 no
C4 H4B 0.9800 no
C4 H4C 0.9800 no
C6 C7 1.520(6) no
C6 H6A 1.01(6) no
C6 H6B 0.89(5) no
C7 H7A 0.98(5) no
C7 H7B 0.98(5) no
C8 C9 1.505(7) no
C8 H8A 0.99(5) no
C8 H8B 0.93(6) no
C9 H9A 0.95(6) no
C9 H9B 1.01(6) no
O2 H2OA 0.888(14) no
O2 H2OB 0.884(14) no
O2 H2OC 0.886(15) no

loop_
_geom_torsion_atom_site_label_1
_geom_torsion_atom_site_label_2
_geom_torsion_atom_site_label_3
_geom_torsion_atom_site_label_4
_geom_torsion
_geom_torsion_publ_flag
N1 Ni1 S1 C9 -173.69(19) no
N4 Ni1 S1 C9 4.2(2) no
N3 Ni1 N1 C1 -5.6(3) no
N4 Ni1 N1 C1 6.9(9) no
S1 Ni1 N1 C1 175.9(2) no
N3 Ni1 N1 C2 178.1(4) no
N4 Ni1 N1 C2 -169.4(6) no
S1 Ni1 N1 C2 -0.3(4) no
N1 Ni1 N3 C5 6.7(3) no
N4 Ni1 N3 C5 -170.8(3) no
N1 Ni1 N3 C6 178.6(3) no
N4 Ni1 N3 C6 1.0(3) no
N3 Ni1 N4 C8 -154.4(3) no
N1 Ni1 N4 C8 -166.9(6) no
S1 Ni1 N4 C8 23.9(3) no
N3 Ni1 N4 C7 -25.1(3) no
N1 Ni1 N4 C7 -37.5(9) no
S1 Ni1 N4 C7 153.2(3) no
C2 N1 C1 N2 0.8(4) no
Ni1 N1 C1 N2 -176.8(2) no
C2 N1 C1 C5 -178.2(3) no
Ni1 N1 C1 C5 4.3(4) no
C3 N2 C1 N1 -0.7(4) no
C4 N2 C1 N1 180.0(4) no
C3 N2 C1 C5 178.0(4) no
C4 N2 C1 C5 -1.3(7) no
C1 N1 C2 C3 -0.5(4) no
Ni1 N1 C2 C3 175.9(3) no
N1 C2 C3 N2 0.0(5) no
C1 N2 C3 C2 0.4(5) no
C4 N2 C3 C2 179.7(4) no
C6 N3 C5 O1 3.7(6) no
Ni1 N3 C5 O1 175.0(3) no
C6 N3 C5 C1 -176.9(3) no
Ni1 N3 C5 C1 -5.6(4) no
N1 C1 C5 O1 -179.9(4) no
N2 C1 C5 O1 1.4(7) no
N1 C1 C5 N3 0.6(5) no
N2 C1 C5 N3 -178.0(4) no
C5 N3 C6 C7 -166.2(3) no
Ni1 N3 C6 C7 22.3(4) no
C8 N4 C7 C6 171.5(4) no
Ni1 N4 C7 C6 43.3(4) no
N3 C6 C7 N4 -40.9(4) no
C7 N4 C8 C9 -175.5(4) no
Ni1 N4 C8 C9 -49.6(5) no
N4 C8 C9 S1 51.5(5) no
Ni1 S1 C9 C8 -30.7(4) no
